data_7130637
loop_
_publ_author_name
'Gorgas, Nikolaus'
'White, Andrew J. P.'
'Crimmin, Mark Richard'

_publ_section_title
;
 Diverse Reactivity of an Iron--Aluminium Complex with Substituted
 Pyridines
;
_journal_name_full 'Chemical Communications'
_journal_paper_doi 10.1039/D2CC04498F
_journal_year 2022
_chemical_formula_moiety 'C38 H65 Al Fe N3 P3'
_chemical_formula_sum 'C38 H65 Al Fe N3 P3'
_chemical_formula_weight 739.67
_space_group_crystal_system monoclinic
_space_group_IT_number 14
_space_group_name_Hall '-P 2ybc'
_space_group_name_H-M_alt 'P 1 21/c 1'
_atom_sites_solution_hydrogens mixed
_audit_creation_method SHELXL-2018/3
_audit_update_record
;
2022-08-09 deposited with the CCDC.	2022-08-31 downloaded from the CCDC.
;
_cell_angle_alpha 90
_cell_angle_beta 102.3236(11)
_cell_angle_gamma 90
_cell_formula_units_Z 4
_cell_length_a 12.84139(14)
_cell_length_b 18.42462(19)
_cell_length_c 17.8629(2)
_cell_measurement_reflns_used 6421
_cell_measurement_temperature 173(2)
_cell_measurement_theta_max 73.5160
_cell_measurement_theta_min 4.2440
_cell_volume 4128.94(8)
_computing_cell_refinement 'CrysAlisPro, Rigaku OD'
_computing_data_collection 'CrysAlisPro, Rigaku OD'
_computing_data_reduction 'CrysAlisPro, Rigaku OD'
_computing_molecular_graphics 'Bruker SHELXTL'
_computing_publication_material 'CIFTAB-2014 (Sheldrick, 2017)'
_computing_structure_refinement 'SHELXL-2018/3 (Sheldrick, 2018)'
_computing_structure_solution 'SHELXS-2014 (Sheldrick, 2017)'
_diffrn_ambient_temperature 173(2)
_diffrn_detector_area_resol_mean 10.4115
_diffrn_measured_fraction_theta_full 0.981
_diffrn_measured_fraction_theta_max 0.948
_diffrn_measurement_device_type 'Agilent Xcalibur PX Ultra A'
_diffrn_measurement_method 'omega scans'
_diffrn_radiation_type CuK\a
_diffrn_radiation_wavelength 1.54184
_diffrn_reflns_av_R_equivalents 0.0316
_diffrn_reflns_av_unetI/netI 0.0451
_diffrn_reflns_Laue_measured_fraction_full 0.981
_diffrn_reflns_Laue_measured_fraction_max 0.948
_diffrn_reflns_limit_h_max 15
_diffrn_reflns_limit_h_min -15
_diffrn_reflns_limit_k_max 22
_diffrn_reflns_limit_k_min -14
_diffrn_reflns_limit_l_max 18
_diffrn_reflns_limit_l_min -21
_diffrn_reflns_number 13520
_diffrn_reflns_point_group_measured_fraction_full 0.981
_diffrn_reflns_point_group_measured_fraction_max 0.948
_diffrn_reflns_theta_full 67.684
_diffrn_reflns_theta_max 73.684
_diffrn_reflns_theta_min 3.488
_diffrn_source 'Enhance Ultra (Cu) X-ray Source'
_exptl_absorpt_coefficient_mu 4.441
_exptl_absorpt_correction_T_max 0.565
_exptl_absorpt_correction_T_min 0.252
_exptl_absorpt_correction_type analytical
_exptl_absorpt_process_details
; 
CrysAlisPro 1.171.42.49 (Rigaku Oxford Diffraction, 2022) 
Analytical numeric absorption correction using a multifaceted crystal 
model based on expressions derived by R.C. Clark & J.S. Reid. 
(Clark, R. C. & Reid, J. S. (1995). Acta Cryst. A51, 887-897) 
Empirical absorption correction using spherical harmonics, 
implemented in SCALE3 ABSPACK scaling algorithm. 
;
_exptl_crystal_colour Orange
_exptl_crystal_density_diffrn 1.190
_exptl_crystal_description tablets
_exptl_crystal_F_000 1592
_exptl_crystal_size_max 0.575
_exptl_crystal_size_mid 0.354
_exptl_crystal_size_min 0.150
_refine_diff_density_max 0.458
_refine_diff_density_min -0.433
_refine_diff_density_rms 0.051
_refine_ls_extinction_coef 0.00057(6)
_refine_ls_extinction_expression Fc^*^=kFc[1+0.001xFc^2^\l^3^/sin(2\q)]^-1/4^
_refine_ls_extinction_method 'SHELXL-2018/3 (Sheldrick 2018)'
_refine_ls_goodness_of_fit_ref 1.022
_refine_ls_hydrogen_treatment mixed
_refine_ls_matrix_type full
_refine_ls_number_parameters 445
_refine_ls_number_reflns 7892
_refine_ls_number_restraints 0
_refine_ls_restrained_S_all 1.022
_refine_ls_R_factor_all 0.0442
_refine_ls_R_factor_gt 0.0350
_refine_ls_shift/su_max 0.001
_refine_ls_shift/su_mean 0.000
_refine_ls_structure_factor_coef Fsqd
_refine_ls_weighting_details 'w=1/[\s^2^(Fo^2^)+(0.0484P)^2^+0.3125P] where P=(Fo^2^+2Fc^2^)/3'
_refine_ls_weighting_scheme calc
_refine_ls_wR_factor_gt 0.0860
_refine_ls_wR_factor_ref 0.0933
_reflns_Friedel_coverage 0.000
_reflns_number_gt 6771
_reflns_number_total 7892
_reflns_threshold_expression 'I > 2\s(I)'
_cod_data_source_file d2cc04498f6.cif
_cod_data_source_block 7
_cod_original_sg_symbol_H-M 'P 21/c'
_cod_database_code 7130637
_shelx_shelxl_version_number 2018/3
_shelx_space_group_comment
; 
The symmetry employed for this shelxl refinement is uniquely defined 
by the following loop, which should always be used as a source of 
symmetry information in preference to the above space-group names. 
They are only intended as comments. 
;

loop_
_space_group_symop_operation_xyz
'x, y, z'
'-x, y+1/2, -z+1/2'
'-x, -y, -z'
'x, -y-1/2, z-1/2'

loop_
_atom_site_label
_atom_site_type_symbol
_atom_site_fract_x
_atom_site_fract_y
_atom_site_fract_z
_atom_site_U_iso_or_equiv
_atom_site_adp_type
_atom_site_occupancy
_atom_site_site_symmetry_order
_atom_site_calc_flag
_atom_site_refinement_flags_posn
_atom_site_refinement_flags_adp
_atom_site_refinement_flags_occupancy
_atom_site_disorder_assembly
_atom_site_disorder_group
Fe1 Fe 0.30092(2) 0.62420(2) 0.31136(2) 0.01923(9) Uani 1 1 d . . . . .
Al1 Al 0.28868(4) 0.53135(3) 0.21855(3) 0.01841(12) Uani 1 1 d . . . . .
H1A H 0.353(2) 0.5526(15) 0.3209(14) 0.037(7) Uiso 1 1 d . . . . .
H1B H 0.198(2) 0.5859(16) 0.2730(15) 0.045(7) Uiso 1 1 d . . . . .
H1C H 0.3317(19) 0.6296(13) 0.2361(13) 0.030(6) Uiso 1 1 d . . . . .
N1 N 0.23119(12) 0.43814(9) 0.22938(8) 0.0225(3) Uani 1 1 d . . . . .
C1 C 0.24099(15) 0.38601(11) 0.17438(10) 0.0249(4) Uani 1 1 d . . . . .
C2 C 0.29256(16) 0.39616(11) 0.11727(10) 0.0259(4) Uani 1 1 d . . . . .
H2A H 0.286505 0.356896 0.082130 0.031 Uiso 1 1 calc R U . . .
C3 C 0.35862(15) 0.45913(11) 0.09900(10) 0.0245(4) Uani 1 1 d . . . . .
N3 N 0.39322(12) 0.50830(9) 0.16553(8) 0.0221(3) Uani 1 1 d . . . . .
C4 C 0.18831(18) 0.31310(12) 0.17924(12) 0.0346(5) Uani 1 1 d . . . . .
H4A H 0.223983 0.288067 0.226130 0.052 Uiso 1 1 calc R U . . .
H4B H 0.193862 0.283648 0.134572 0.052 Uiso 1 1 calc R U . . .
H4C H 0.113002 0.320414 0.180158 0.052 Uiso 1 1 calc R U . . .
C5 C 0.45314(17) 0.42642(12) 0.06969(12) 0.0326(4) Uani 1 1 d . . . . .
H5A H 0.497689 0.465667 0.056706 0.049 Uiso 1 1 calc R U . . .
H5B H 0.426033 0.396953 0.024020 0.049 Uiso 1 1 calc R U . . .
H5C H 0.495736 0.395889 0.109739 0.049 Uiso 1 1 calc R U . . .
C6 C 0.19317(15) 0.41147(10) 0.29381(10) 0.0231(4) Uani 1 1 d . . . . .
C7 C 0.26333(17) 0.37591(12) 0.35398(11) 0.0305(4) Uani 1 1 d . . . . .
C8 C 0.2242(2) 0.34665(13) 0.41464(12) 0.0387(5) Uani 1 1 d . . . . .
H8A H 0.272293 0.322629 0.454795 0.046 Uiso 1 1 calc R U . . .
C9 C 0.1181(2) 0.35137(13) 0.41836(12) 0.0393(5) Uani 1 1 d . . . . .
C10 C 0.04951(18) 0.38675(12) 0.35912(13) 0.0345(5) Uani 1 1 d . . . . .
H10A H -0.023757 0.390773 0.360653 0.041 Uiso 1 1 calc R U . . .
C11 C 0.08530(16) 0.41675(12) 0.29703(11) 0.0287(4) Uani 1 1 d . . . . .
C12 C 0.37929(18) 0.36889(15) 0.35209(14) 0.0407(5) Uani 1 1 d . . . . .
H12A H 0.386436 0.342427 0.305866 0.061 Uiso 1 1 calc R U . . .
H12B H 0.416388 0.342342 0.397546 0.061 Uiso 1 1 calc R U . . .
H12C H 0.410680 0.417327 0.351634 0.061 Uiso 1 1 calc R U . . .
C13 C 0.0779(3) 0.31967(18) 0.48510(16) 0.0608(8) Uani 1 1 d . . . . .
H13A H 0.095504 0.352602 0.529078 0.091 Uiso 1 1 calc R U . . .
H13B H 0.111748 0.272474 0.498926 0.091 Uiso 1 1 calc R U . . .
H13C H 0.000419 0.313428 0.470509 0.091 Uiso 1 1 calc R U . . .
C14 C 0.00753(17) 0.45491(15) 0.23511(14) 0.0415(5) Uani 1 1 d . . . . .
H14A H 0.012589 0.507406 0.243958 0.062 Uiso 1 1 calc R U . . .
H14B H -0.064918 0.438504 0.235585 0.062 Uiso 1 1 calc R U . . .
H14C H 0.024046 0.443782 0.185260 0.062 Uiso 1 1 calc R U . . .
C15 C 0.49456(15) 0.54174(11) 0.17183(11) 0.0248(4) Uani 1 1 d . . . . .
C16 C 0.50873(17) 0.60844(12) 0.13688(11) 0.0290(4) Uani 1 1 d . . . . .
C17 C 0.61180(18) 0.63643(13) 0.14267(14) 0.0364(5) Uani 1 1 d . . . . .
H17A H 0.619944 0.681196 0.118162 0.044 Uiso 1 1 calc R U . . .
C18 C 0.70158(18) 0.60160(15) 0.18243(15) 0.0420(6) Uani 1 1 d . . . . .
C19 C 0.68716(17) 0.53645(14) 0.21848(14) 0.0383(5) Uani 1 1 d . . . . .
H19A H 0.747859 0.511533 0.246517 0.046 Uiso 1 1 calc R U . . .
C20 C 0.58635(16) 0.50673(12) 0.21466(12) 0.0297(4) Uani 1 1 d . . . . .
C21 C 0.41715(18) 0.65330(12) 0.09374(12) 0.0344(5) Uani 1 1 d . . . . .
H21A H 0.408128 0.644360 0.038643 0.052 Uiso 1 1 calc R U . . .
H21B H 0.432120 0.704874 0.104345 0.052 Uiso 1 1 calc R U . . .
H21C H 0.351675 0.639810 0.110183 0.052 Uiso 1 1 calc R U . . .
C22 C 0.8114(2) 0.63310(19) 0.1887(2) 0.0657(9) Uani 1 1 d . . . . .
H22A H 0.856375 0.598069 0.169034 0.099 Uiso 1 1 calc R U . . .
H22B H 0.842837 0.643776 0.242543 0.099 Uiso 1 1 calc R U . . .
H22C H 0.806427 0.677949 0.158662 0.099 Uiso 1 1 calc R U . . .
C23 C 0.57692(18) 0.43927(13) 0.25983(13) 0.0368(5) Uani 1 1 d . . . . .
H23A H 0.565380 0.452688 0.310524 0.055 Uiso 1 1 calc R U . . .
H23B H 0.642660 0.410840 0.265659 0.055 Uiso 1 1 calc R U . . .
H23C H 0.516560 0.410233 0.232797 0.055 Uiso 1 1 calc R U . . .
C24 C 0.29186(17) 0.50129(12) 0.03000(11) 0.0306(4) Uani 1 1 d . . . . .
H24A H 0.338788 0.537887 0.013526 0.037 Uiso 1 1 calc R U . . .
H24B H 0.270226 0.466693 -0.012916 0.037 Uiso 1 1 calc R U . . .
C25 C 0.19379(16) 0.53933(12) 0.04229(10) 0.0281(4) Uani 1 1 d . . . . .
N26 N 0.17694(13) 0.55441(9) 0.11313(9) 0.0251(3) Uani 1 1 d . . . . .
C27 C 0.08764(16) 0.58926(12) 0.11839(12) 0.0309(4) Uani 1 1 d . . . . .
H27A H 0.076411 0.599477 0.168192 0.037 Uiso 1 1 calc R U . . .
C28 C 0.01069(19) 0.61141(15) 0.05660(14) 0.0437(6) Uani 1 1 d . . . . .
H28A H -0.051748 0.635755 0.063598 0.052 Uiso 1 1 calc R U . . .
C29 C 0.0272(2) 0.59704(18) -0.01610(14) 0.0529(7) Uani 1 1 d . . . . .
H29A H -0.023486 0.611713 -0.060366 0.064 Uiso 1 1 calc R U . . .
C30 C 0.1185(2) 0.56114(16) -0.02280(13) 0.0446(6) Uani 1 1 d . . . . .
H30A H 0.130895 0.550914 -0.072302 0.054 Uiso 1 1 calc R U . . .
P31 P 0.21366(4) 0.72508(3) 0.28147(3) 0.02637(12) Uani 1 1 d . . . . .
C32 C 0.06974(17) 0.72554(15) 0.27992(16) 0.0445(6) Uani 1 1 d . . . . .
H32A H 0.034964 0.686030 0.247154 0.067 Uiso 1 1 calc R U . . .
H32B H 0.039007 0.772071 0.259706 0.067 Uiso 1 1 calc R U . . .
H32C H 0.058706 0.718759 0.332091 0.067 Uiso 1 1 calc R U . . .
C33 C 0.21274(19) 0.76074(13) 0.18551(13) 0.0381(5) Uani 1 1 d . . . . .
H33A H 0.285956 0.771226 0.180959 0.057 Uiso 1 1 calc R U . . .
H33B H 0.170418 0.805416 0.177312 0.057 Uiso 1 1 calc R U . . .
H33C H 0.181369 0.724642 0.146960 0.057 Uiso 1 1 calc R U . . .
C34 C 0.2491(2) 0.80989(12) 0.33644(15) 0.0412(5) Uani 1 1 d . . . . .
H34A H 0.239670 0.803042 0.389008 0.062 Uiso 1 1 calc R U . . .
H34B H 0.202720 0.849312 0.312099 0.062 Uiso 1 1 calc R U . . .
H34C H 0.323550 0.822240 0.337351 0.062 Uiso 1 1 calc R U . . .
P35 P 0.45835(4) 0.67220(3) 0.35460(3) 0.02487(11) Uani 1 1 d . . . . .
C36 C 0.50801(18) 0.73514(13) 0.29142(13) 0.0365(5) Uani 1 1 d . . . . .
H36A H 0.520221 0.708938 0.246331 0.055 Uiso 1 1 calc R U . . .
H36B H 0.575122 0.756672 0.318907 0.055 Uiso 1 1 calc R U . . .
H36C H 0.455356 0.773614 0.275118 0.055 Uiso 1 1 calc R U . . .
C37 C 0.57030(19) 0.60908(14) 0.37673(15) 0.0444(6) Uani 1 1 d . . . . .
H37A H 0.558972 0.574984 0.416342 0.067 Uiso 1 1 calc R U . . .
H37B H 0.636390 0.636223 0.395354 0.067 Uiso 1 1 calc R U . . .
H37C H 0.575645 0.582157 0.330388 0.067 Uiso 1 1 calc R U . . .
C38 C 0.48878(18) 0.72586(13) 0.44353(12) 0.0362(5) Uani 1 1 d . . . . .
H38A H 0.440569 0.767626 0.438791 0.054 Uiso 1 1 calc R U . . .
H38B H 0.562671 0.742964 0.452483 0.054 Uiso 1 1 calc R U . . .
H38C H 0.479313 0.695544 0.486667 0.054 Uiso 1 1 calc R U . . .
P39 P 0.25732(5) 0.60570(3) 0.42176(3) 0.03044(12) Uani 1 1 d . . . . .
C40 C 0.2429(2) 0.68021(14) 0.48803(14) 0.0459(6) Uani 1 1 d . . . . .
H40A H 0.308986 0.708541 0.499848 0.069 Uiso 1 1 calc R U . . .
H40B H 0.228377 0.659873 0.535452 0.069 Uiso 1 1 calc R U . . .
H40C H 0.183746 0.711739 0.463937 0.069 Uiso 1 1 calc R U . . .
C41 C 0.3457(3) 0.54556(16) 0.48862(14) 0.0561(7) Uani 1 1 d . . . . .
H41A H 0.347801 0.497723 0.465005 0.084 Uiso 1 1 calc R U . . .
H41B H 0.318769 0.540601 0.535748 0.084 Uiso 1 1 calc R U . . .
H41C H 0.417631 0.566210 0.500840 0.084 Uiso 1 1 calc R U . . .
C42 C 0.1294(2) 0.56204(17) 0.42014(16) 0.0539(7) Uani 1 1 d . . . . .
H42A H 0.072334 0.590051 0.387489 0.081 Uiso 1 1 calc R U . . .
H42B H 0.116788 0.559892 0.472309 0.081 Uiso 1 1 calc R U . . .
H42C H 0.130210 0.512716 0.399737 0.081 Uiso 1 1 calc R U . . .

loop_
_atom_site_aniso_label
_atom_site_aniso_U_11
_atom_site_aniso_U_22
_atom_site_aniso_U_33
_atom_site_aniso_U_23
_atom_site_aniso_U_13
_atom_site_aniso_U_12
Fe1 0.02065(15) 0.01820(14) 0.01932(14) -0.00064(10) 0.00530(10) 0.00069(11)
Al1 0.0178(2) 0.0197(3) 0.0181(2) 0.00016(18) 0.00463(18) 0.00029(19)
N1 0.0244(7) 0.0226(8) 0.0208(7) -0.0011(6) 0.0054(6) -0.0021(6)
C1 0.0254(9) 0.0251(9) 0.0229(9) -0.0020(7) 0.0023(7) -0.0034(8)
C2 0.0313(10) 0.0246(9) 0.0218(9) -0.0067(7) 0.0055(7) -0.0018(8)
C3 0.0265(9) 0.0262(9) 0.0228(9) -0.0034(7) 0.0094(7) 0.0008(8)
N3 0.0226(7) 0.0231(8) 0.0216(7) -0.0032(6) 0.0068(6) -0.0001(6)
C4 0.0425(12) 0.0280(11) 0.0355(11) -0.0063(8) 0.0135(9) -0.0102(9)
C5 0.0352(11) 0.0345(11) 0.0319(10) -0.0069(8) 0.0159(8) 0.0017(9)
C6 0.0270(9) 0.0213(9) 0.0217(8) -0.0021(7) 0.0067(7) -0.0051(7)
C7 0.0339(11) 0.0304(11) 0.0272(9) 0.0020(8) 0.0063(8) -0.0017(8)
C8 0.0498(13) 0.0383(12) 0.0278(10) 0.0090(9) 0.0077(9) -0.0034(10)
C9 0.0538(14) 0.0391(12) 0.0294(10) -0.0004(9) 0.0184(10) -0.0147(11)
C10 0.0350(11) 0.0350(11) 0.0377(11) -0.0051(9) 0.0174(9) -0.0128(9)
C11 0.0265(10) 0.0306(10) 0.0297(10) -0.0043(8) 0.0077(8) -0.0084(8)
C12 0.0324(11) 0.0507(14) 0.0373(12) 0.0125(10) 0.0035(9) 0.0067(10)
C13 0.080(2) 0.0630(19) 0.0481(15) 0.0133(13) 0.0343(14) -0.0127(16)
C14 0.0241(10) 0.0563(15) 0.0432(12) 0.0059(11) 0.0052(9) -0.0034(10)
C15 0.0234(9) 0.0267(10) 0.0268(9) -0.0044(7) 0.0108(7) 0.0012(8)
C16 0.0307(10) 0.0292(10) 0.0311(10) -0.0022(8) 0.0154(8) -0.0002(8)
C17 0.0351(11) 0.0327(11) 0.0491(13) -0.0059(9) 0.0259(10) -0.0073(9)
C18 0.0267(11) 0.0456(14) 0.0591(15) -0.0141(11) 0.0215(10) -0.0064(10)
C19 0.0224(10) 0.0434(13) 0.0500(13) -0.0091(10) 0.0100(9) 0.0041(9)
C20 0.0237(9) 0.0301(11) 0.0363(10) -0.0054(8) 0.0086(8) 0.0032(8)
C21 0.0392(11) 0.0315(11) 0.0349(11) 0.0070(9) 0.0132(9) -0.0010(9)
C22 0.0329(14) 0.063(2) 0.108(3) -0.0121(18) 0.0302(15) -0.0106(13)
C23 0.0316(11) 0.0347(12) 0.0430(12) 0.0013(9) 0.0058(9) 0.0092(9)
C24 0.0384(11) 0.0346(11) 0.0196(8) -0.0004(8) 0.0080(8) 0.0001(9)
C25 0.0315(10) 0.0321(10) 0.0200(9) 0.0017(7) 0.0036(7) -0.0029(8)
N26 0.0258(8) 0.0275(8) 0.0212(7) 0.0019(6) 0.0033(6) -0.0018(7)
C27 0.0252(10) 0.0359(11) 0.0310(10) 0.0013(8) 0.0046(8) -0.0007(8)
C28 0.0289(11) 0.0575(16) 0.0423(12) 0.0082(11) 0.0020(9) 0.0111(11)
C29 0.0418(14) 0.079(2) 0.0321(12) 0.0095(12) -0.0051(10) 0.0149(13)
C30 0.0435(13) 0.0642(17) 0.0231(10) 0.0047(10) 0.0001(9) 0.0075(12)
P31 0.0237(2) 0.0231(2) 0.0333(3) 0.00123(18) 0.00835(18) 0.00509(19)
C32 0.0257(10) 0.0462(14) 0.0631(15) -0.0008(12) 0.0131(10) 0.0103(10)
C33 0.0405(12) 0.0350(12) 0.0386(11) 0.0107(9) 0.0081(9) 0.0092(10)
C34 0.0478(13) 0.0245(10) 0.0523(13) -0.0027(10) 0.0131(10) 0.0058(10)
P35 0.0231(2) 0.0238(2) 0.0266(2) -0.00429(18) 0.00279(17) 0.00005(18)
C36 0.0321(10) 0.0382(12) 0.0418(11) -0.0061(9) 0.0137(9) -0.0114(9)
C37 0.0329(11) 0.0442(13) 0.0491(14) -0.0117(11) -0.0067(10) 0.0120(10)
C38 0.0371(11) 0.0355(12) 0.0333(11) -0.0092(9) 0.0013(9) -0.0037(9)
P39 0.0447(3) 0.0266(3) 0.0231(2) -0.00334(18) 0.0141(2) -0.0053(2)
C40 0.0654(16) 0.0410(13) 0.0384(12) -0.0141(10) 0.0272(11) -0.0122(12)
C41 0.089(2) 0.0517(16) 0.0293(12) 0.0116(11) 0.0164(12) 0.0099(15)
C42 0.0709(18) 0.0537(16) 0.0482(14) -0.0154(12) 0.0374(13) -0.0285(14)

loop_
_atom_type_symbol
_atom_type_description
_atom_type_scat_dispersion_real
_atom_type_scat_dispersion_imag
_atom_type_scat_source
C C 0.0181 0.0091 'International Tables Vol C Tables 4.2.6.8 and 6.1.1.4'
H H 0.0000 0.0000 'International Tables Vol C Tables 4.2.6.8 and 6.1.1.4'
Al Al 0.2130 0.2455 'International Tables Vol C Tables 4.2.6.8 and 6.1.1.4'
Fe Fe -1.1336 3.1974 'International Tables Vol C Tables 4.2.6.8 and 6.1.1.4'
N N 0.0311 0.0180 'International Tables Vol C Tables 4.2.6.8 and 6.1.1.4'
P P 0.2955 0.4335 'International Tables Vol C Tables 4.2.6.8 and 6.1.1.4'

loop_
_geom_angle_atom_site_label_1
_geom_angle_atom_site_label_2
_geom_angle_atom_site_label_3
_geom_angle
_geom_angle_site_symmetry_1
_geom_angle_site_symmetry_3
_geom_angle_publ_flag
P31 Fe1 P39 97.85(2) . . ?
P31 Fe1 P35 97.45(2) . . ?
P39 Fe1 P35 98.02(2) . . ?
P31 Fe1 Al1 119.48(2) . . ?
P39 Fe1 Al1 121.85(2) . . ?
P35 Fe1 Al1 117.23(2) . . ?
N3 Al1 N1 100.67(7) . . ?
N3 Al1 N26 91.06(7) . . ?
N1 Al1 N26 93.83(7) . . ?
N3 Al1 Fe1 125.33(5) . . ?
N1 Al1 Fe1 123.58(5) . . ?
N26 Al1 Fe1 113.75(5) . . ?
C1 N1 C6 115.26(16) . . ?
C1 N1 Al1 117.08(13) . . ?
C6 N1 Al1 126.93(12) . . ?
C2 C1 N1 124.81(18) . . ?
C2 C1 C4 117.76(18) . . ?
N1 C1 C4 117.42(17) . . ?
C1 C2 C3 131.36(17) . . ?
N3 C3 C2 112.38(15) . . ?
N3 C3 C5 112.77(16) . . ?
C2 C3 C5 106.95(17) . . ?
N3 C3 C24 110.52(16) . . ?
C2 C3 C24 108.36(16) . . ?
C5 C3 C24 105.50(16) . . ?
C15 N3 C3 116.10(15) . . ?
C15 N3 Al1 127.71(12) . . ?
C3 N3 Al1 115.09(12) . . ?
C11 C6 C7 118.53(18) . . ?
C11 C6 N1 121.29(17) . . ?
C7 C6 N1 120.11(18) . . ?
C8 C7 C6 119.6(2) . . ?
C8 C7 C12 120.4(2) . . ?
C6 C7 C12 119.91(19) . . ?
C9 C8 C7 122.4(2) . . ?
C8 C9 C10 117.7(2) . . ?
C8 C9 C13 121.3(2) . . ?
C10 C9 C13 121.0(2) . . ?
C9 C10 C11 121.8(2) . . ?
C10 C11 C6 119.9(2) . . ?
C10 C11 C14 119.3(2) . . ?
C6 C11 C14 120.74(19) . . ?
C16 C15 C20 117.76(18) . . ?
C16 C15 N3 123.08(18) . . ?
C20 C15 N3 119.16(18) . . ?
C17 C16 C15 119.8(2) . . ?
C17 C16 C21 117.2(2) . . ?
C15 C16 C21 123.00(18) . . ?
C18 C17 C16 122.6(2) . . ?
C17 C18 C19 117.4(2) . . ?
C17 C18 C22 121.8(3) . . ?
C19 C18 C22 120.8(3) . . ?
C18 C19 C20 122.0(2) . . ?
C19 C20 C15 120.3(2) . . ?
C19 C20 C23 118.7(2) . . ?
C15 C20 C23 120.95(18) . . ?
C25 C24 C3 117.20(16) . . ?
N26 C25 C30 119.7(2) . . ?
N26 C25 C24 122.61(17) . . ?
C30 C25 C24 117.69(19) . . ?
C27 N26 C25 118.32(17) . . ?
C27 N26 Al1 117.11(13) . . ?
C25 N26 Al1 124.48(14) . . ?
N26 C27 C28 124.5(2) . . ?
C27 C28 C29 117.9(2) . . ?
C30 C29 C28 118.6(2) . . ?
C29 C30 C25 121.0(2) . . ?
C33 P31 C32 100.26(12) . . ?
C33 P31 C34 98.36(12) . . ?
C32 P31 C34 97.83(12) . . ?
C33 P31 Fe1 115.81(8) . . ?
C32 P31 Fe1 118.01(9) . . ?
C34 P31 Fe1 122.39(8) . . ?
C36 P35 C37 100.12(13) . . ?
C36 P35 C38 98.88(11) . . ?
C37 P35 C38 98.21(11) . . ?
C36 P35 Fe1 117.15(7) . . ?
C37 P35 Fe1 116.36(9) . . ?
C38 P35 Fe1 122.07(8) . . ?
C42 P39 C41 100.01(15) . . ?
C42 P39 C40 97.17(12) . . ?
C41 P39 C40 99.46(13) . . ?
C42 P39 Fe1 117.20(9) . . ?
C41 P39 Fe1 116.06(10) . . ?
C40 P39 Fe1 122.79(9) . . ?

loop_
_geom_bond_atom_site_label_1
_geom_bond_atom_site_label_2
_geom_bond_distance
_geom_bond_site_symmetry_2
_geom_bond_publ_flag
Fe1 P31 2.1772(6) . ?
Fe1 P39 2.1886(6) . ?
Fe1 P35 2.1908(5) . ?
Fe1 Al1 2.3640(6) . ?
Al1 N3 1.8498(16) . ?
Al1 N1 1.8954(17) . ?
Al1 N26 2.1523(16) . ?
N1 C1 1.399(2) . ?
N1 C6 1.430(2) . ?
C1 C2 1.343(3) . ?
C1 C4 1.515(3) . ?
C2 C3 1.513(3) . ?
C3 N3 1.485(2) . ?
C3 C5 1.543(3) . ?
C3 C24 1.551(3) . ?
N3 C15 1.423(2) . ?
C6 C11 1.402(3) . ?
C6 C7 1.408(3) . ?
C7 C8 1.396(3) . ?
C7 C12 1.502(3) . ?
C8 C9 1.381(4) . ?
C9 C10 1.387(3) . ?
C9 C13 1.514(3) . ?
C10 C11 1.401(3) . ?
C11 C14 1.498(3) . ?
C15 C16 1.408(3) . ?
C15 C20 1.416(3) . ?
C16 C17 1.404(3) . ?
C16 C21 1.508(3) . ?
C17 C18 1.377(4) . ?
C18 C19 1.393(4) . ?
C18 C22 1.507(3) . ?
C19 C20 1.394(3) . ?
C20 C23 1.501(3) . ?
C24 C25 1.498(3) . ?
C25 N26 1.357(3) . ?
C25 C30 1.403(3) . ?
N26 C27 1.335(3) . ?
C27 C28 1.377(3) . ?
C28 C29 1.386(4) . ?
C29 C30 1.373(4) . ?
P31 C33 1.833(2) . ?
P31 C32 1.842(2) . ?
P31 C34 1.850(2) . ?
P35 C36 1.825(2) . ?
P35 C37 1.826(2) . ?
P35 C38 1.841(2) . ?
P39 C42 1.824(3) . ?
P39 C41 1.834(3) . ?
P39 C40 1.848(2) . ?
